data_7025419
loop_
_publ_author_name
'Zhang, Fu-Qiang'
'Zhang, Xian-Ming'
'Fang, Rui-Qin'
'Wu, Hai-Shun'

_publ_section_title
;
 P6Mo18O73 heteropolyanion and its four-copper complex: theoretical and
 experimental investigation.
;
_journal_issue 35
_journal_name_full 'Dalton transactions (Cambridge, England : 2003)'
_journal_page_first 8256
_journal_page_last 8260
_journal_paper_doi 10.1039/c000606h
_journal_volume 39
_journal_year 2010
_chemical_formula_moiety 'Cu4 4(C10N2H8) K H2Mo18P6O72OH 4(H2O)'
_chemical_formula_sum 'C40 H32 Cu4 K Mo18 N8 O77 P6'
_chemical_formula_weight 4062.74
_chemical_name_systematic
;
?
;
_space_group_IT_number 15
_symmetry_cell_setting monoclinic
_symmetry_space_group_name_Hall '-C 2yc'
_symmetry_space_group_name_H-M 'C 1 2/c 1'
_atom_sites_solution_hydrogens geom
_atom_sites_solution_primary direct
_atom_sites_solution_secondary difmap
_audit_creation_method SHELXL-97
_cell_angle_alpha 90.00
_cell_angle_beta 100.017(2)
_cell_angle_gamma 90.00
_cell_formula_units_Z 4
_cell_length_a 17.8478(16)
_cell_length_b 27.3104(16)
_cell_length_c 23.9024(16)
_cell_measurement_temperature 293(2)
_cell_volume 11473.2(15)
_computing_cell_refinement 'SMART (Bruker, 2001)'
_computing_data_collection 'SMART (Bruker, 2001)'
_computing_data_reduction 'SAINT (Bruker, 2001)'
_computing_molecular_graphics 'ORTEP-II (Johnson, 1976)'
_computing_publication_material 'SHELXL-97 (Sheldrick, 1997)'
_computing_structure_refinement 'SHELXL-97 (Sheldrick, 1997)'
_computing_structure_solution 'SHELXS-97 (Sheldrick, 1990)'
_diffrn_ambient_temperature 293(2)
_diffrn_measured_fraction_theta_full 0.966
_diffrn_measured_fraction_theta_max 0.966
_diffrn_measurement_device_type 'Bruker Apex CCD Diffractometer'
_diffrn_measurement_method '\f and \w scan'
_diffrn_radiation_monochromator graphite
_diffrn_radiation_source 'fine-focus sealed tube'
_diffrn_radiation_type MoK\a
_diffrn_radiation_wavelength 0.71073
_diffrn_reflns_av_R_equivalents 0.0500
_diffrn_reflns_av_sigmaI/netI 0.0552
_diffrn_reflns_limit_h_max 23
_diffrn_reflns_limit_h_min -23
_diffrn_reflns_limit_k_max 32
_diffrn_reflns_limit_k_min -35
_diffrn_reflns_limit_l_max 31
_diffrn_reflns_limit_l_min -30
_diffrn_reflns_number 40384
_diffrn_reflns_theta_full 28.03
_diffrn_reflns_theta_max 28.03
_diffrn_reflns_theta_min 1.38
_exptl_absorpt_coefficient_mu 2.837
_exptl_absorpt_correction_T_max 0.8049
_exptl_absorpt_correction_T_min 0.4638
_exptl_absorpt_correction_type empirical
_exptl_absorpt_process_details 'SADABS, Sheldrick 1997'
_exptl_crystal_colour black
_exptl_crystal_density_diffrn 2.352
_exptl_crystal_density_method 'not measured'
_exptl_crystal_description block
_exptl_crystal_F_000 7700
_exptl_crystal_size_max 0.32
_exptl_crystal_size_mid 0.21
_exptl_crystal_size_min 0.08
_platon_squeeze_details
;
;
_refine_diff_density_max 2.038
_refine_diff_density_min -3.680
_refine_diff_density_rms 0.192
_refine_ls_extinction_method none
_refine_ls_goodness_of_fit_ref 0.994
_refine_ls_hydrogen_treatment mixed
_refine_ls_matrix_type full
_refine_ls_number_parameters 695
_refine_ls_number_reflns 13431
_refine_ls_number_restraints 0
_refine_ls_restrained_S_all 0.994
_refine_ls_R_factor_all 0.0545
_refine_ls_R_factor_gt 0.0396
_refine_ls_shift/su_max 0.001
_refine_ls_shift/su_mean 0.000
_refine_ls_structure_factor_coef Fsqd
_refine_ls_weighting_details 'calc w=1/[\s^2^(Fo^2^)+(0.0574P)^2^+0.0000P] where P=(Fo^2^+2Fc^2^)/3'
_refine_ls_weighting_scheme calc
_refine_ls_wR_factor_gt 0.1009
_refine_ls_wR_factor_ref 0.1057
_reflns_number_gt 10145
_reflns_number_total 13431
_reflns_threshold_expression >2sigma(I)
_cod_data_source_file c000606h.txt
_cod_data_source_block b
_cod_depositor_comments
;
The following automatic conversions were performed:

'_exptl_absorpt_correction_type' value 'Empirical' changed to
'empirical' according to
/home/saulius/struct/CIF-dictionaries/cif_core.dic dictionary named
'cif_core.dic' version 2.4.2 from 2011-04-26.

Automatic conversion script
Id: cif_fix_values 1891 2012-01-12 08:04:46Z andrius 
;
_cod_original_cell_volume 11473.2(14)
_cod_original_sg_symbol_H-M C2/c
_cod_database_code 7025419

loop_
_symmetry_equiv_pos_as_xyz
'x, y, z'
'-x, y, -z+1/2'
'x+1/2, y+1/2, z'
'-x+1/2, y+1/2, -z+1/2'
'-x, -y, -z'
'x, -y, z-1/2'
'-x+1/2, -y+1/2, -z'
'x+1/2, -y+1/2, z-1/2'

loop_
_atom_site_label
_atom_site_type_symbol
_atom_site_fract_x
_atom_site_fract_y
_atom_site_fract_z
_atom_site_U_iso_or_equiv
_atom_site_adp_type
_atom_site_occupancy
_atom_site_symmetry_multiplicity
_atom_site_calc_flag
_atom_site_refinement_flags
Cu1 Cu 0.62963(4) -0.00762(2) 0.10575(3) 0.02712(16) Uani 1 1 d .
Cu2 Cu 0.82479(4) 0.04049(3) 0.39409(3) 0.02987(17) Uani 1 1 d .
Mo1 Mo 0.76180(2) 0.191120(17) 0.167630(19) 0.01987(10) Uani 1 1 d .
Mo2 Mo 0.58295(2) 0.334034(16) 0.174920(19) 0.02006(10) Uani 1 1 d .
Mo3 Mo 0.60479(2) 0.020596(16) 0.245936(17) 0.01710(10) Uani 1 1 d .
Mo4 Mo 0.35666(2) 0.213789(16) 0.109751(17) 0.01630(10) Uani 1 1 d .
Mo5 Mo 0.37525(2) 0.334556(16) 0.181162(19) 0.01990(10) Uani 1 1 d .
Mo6 Mo 0.80300(2) 0.191483(17) 0.316283(19) 0.01917(10) Uani 1 1 d .
Mo7 Mo 0.56270(2) 0.213446(16) 0.102857(17) 0.01676(10) Uani 1 1 d .
Mo8 Mo 0.77472(2) 0.298152(17) 0.24145(2) 0.02224(11) Uani 1 1 d .
Mo9 Mo 0.78733(2) 0.086029(17) 0.242721(19) 0.02003(10) Uani 1 1 d .
K1 K 0.5000 0.13432(5) 0.2500 0.0066(2) Uani 1 2 d S
P1 P 0.61587(7) 0.22368(5) 0.24584(5) 0.0151(3) Uani 1 1 d .
P2 P 0.67787(7) 0.10271(5) 0.34446(5) 0.0168(3) Uani 1 1 d .
P3 P 0.62218(7) 0.10324(5) 0.14669(5) 0.0177(3) Uani 1 1 d .
O1 O 0.70357(18) 0.22219(12) 0.24399(14) 0.0188(7) Uani 1 1 d .
O1W O 0.7901(3) -0.02217(16) 0.3539(2) 0.0566(15) Uani 1 1 d .
O2 O 0.81096(19) 0.24781(14) 0.18599(15) 0.0261(8) Uani 1 1 d .
O2W O 0.7535(2) -0.02172(17) 0.1324(2) 0.0486(12) Uani 1 1 d .
O3 O 0.8137(2) 0.16586(15) 0.12267(16) 0.0314(9) Uani 1 1 d .
O4 O 0.69635(18) 0.12821(12) 0.18002(14) 0.0190(7) Uani 1 1 d .
O5 O 0.81580(18) 0.15789(13) 0.24111(14) 0.0204(8) Uani 1 1 d .
O6 O 0.57124(18) 0.19690(12) 0.19460(14) 0.0181(7) Uani 1 1 d .
O7 O 0.59250(18) 0.27781(12) 0.24697(14) 0.0192(7) Uani 1 1 d .
O8 O 0.61210(19) 0.36849(13) 0.24610(15) 0.0230(8) Uani 1 1 d .
O9 O 0.69941(19) 0.31640(13) 0.18582(15) 0.0243(8) Uani 1 1 d .
O10 O 0.56533(18) 0.27918(13) 0.12625(15) 0.0219(8) Uani 1 1 d .
O11 O 0.5924(2) 0.37848(14) 0.12835(17) 0.0321(9) Uani 1 1 d .
O12 O 0.47915(18) 0.34030(13) 0.17818(14) 0.0231(8) Uani 1 1 d .
O13 O 0.5000 0.02549(18) 0.2500 0.0215(11) Uani 1 2 d S
O14 O 0.6006(2) -0.01431(13) 0.18424(15) 0.0245(8) Uani 1 1 d .
O15 O 0.70829(18) 0.04264(13) 0.24400(15) 0.0216(8) Uani 1 1 d .
O16 O 0.57408(18) 0.08633(12) 0.19047(14) 0.0178(7) Uani 1 1 d .
O17 O 0.60820(18) 0.08328(13) 0.30446(14) 0.0200(8) Uani 1 1 d .
O18 O 0.65249(18) 0.13928(12) 0.38597(14) 0.0179(7) Uani 1 1 d .
O19 O 0.45860(17) 0.20867(12) 0.10121(14) 0.0182(7) Uani 1 1 d .
O20 O 0.59964(18) 0.19682(12) 0.29860(14) 0.0195(7) Uani 1 1 d .
O21 O 0.25452(18) 0.21331(13) 0.13580(15) 0.0223(8) Uani 1 1 d .
O22 O 0.3175(2) 0.21949(14) 0.04077(15) 0.0269(8) Uani 1 1 d .
O23 O 0.36664(18) 0.27968(13) 0.13304(14) 0.0209(8) Uani 1 1 d .
O24 O 0.3403(2) 0.38031(14) 0.13745(16) 0.0305(9) Uani 1 1 d .
O25 O 0.26948(19) 0.31693(13) 0.20037(16) 0.0245(8) Uani 1 1 d .
O26 O 0.84093(19) 0.24828(13) 0.29450(15) 0.0252(8) Uani 1 1 d .
O27 O 0.87937(19) 0.16654(14) 0.35850(16) 0.0282(9) Uani 1 1 d .
O28 O 0.73086(18) 0.12897(12) 0.30684(14) 0.0198(7) Uani 1 1 d .
O29 O 0.67815(19) 0.21333(13) 0.12245(15) 0.0228(8) Uani 1 1 d .
O30 O 0.5625(2) 0.22009(14) 0.03244(15) 0.0294(9) Uani 1 1 d .
O31 O 0.57756(18) 0.13915(13) 0.10448(14) 0.0189(7) Uani 1 1 d .
O32 O 0.85282(19) 0.06817(14) 0.30040(16) 0.0288(9) Uani 1 1 d .
O33 O 0.8261(2) 0.06714(14) 0.18629(17) 0.0309(9) Uani 1 1 d .
O34 O 0.72147(19) 0.06157(13) 0.37787(15) 0.0231(8) Uani 1 1 d .
O35 O 0.8445(2) 0.33976(15) 0.24011(18) 0.0347(10) Uani 1 1 d .
O36 O 0.6475(2) 0.06080(13) 0.11385(15) 0.0254(8) Uani 1 1 d .
O37 O 0.6311(2) -0.02117(14) 0.29794(16) 0.0290(9) Uani 1 1 d .
N1 N 0.6015(3) -0.00175(17) 0.02066(19) 0.0281(10) Uani 1 1 d .
N2 N 0.6140(3) -0.07760(17) 0.08769(19) 0.0298(11) Uani 1 1 d .
N3 N 0.8612(3) 0.09216(17) 0.45137(19) 0.0292(11) Uani 1 1 d .
N4 N 0.9336(3) 0.02218(18) 0.4101(2) 0.0334(11) Uani 1 1 d .
C1 C 0.5959(4) 0.0398(2) -0.0091(2) 0.0354(14) Uani 1 1 d .
H1A H 0.6063 0.0694 0.0099 0.043 Uiso 1 1 calc R
C2 C 0.5752(4) 0.0395(3) -0.0672(3) 0.0427(16) Uani 1 1 d .
H2A H 0.5723 0.0687 -0.0875 0.051 Uiso 1 1 calc R
C3 C 0.5586(3) -0.0042(3) -0.0952(2) 0.0373(15) Uani 1 1 d .
H3A H 0.5452 -0.0048 -0.1346 0.045 Uiso 1 1 calc R
C4 C 0.5619(3) -0.0468(2) -0.0648(2) 0.0335(14) Uani 1 1 d .
H4A H 0.5491 -0.0765 -0.0830 0.040 Uiso 1 1 calc R
C5 C 0.5847(3) -0.0450(2) -0.0062(2) 0.0245(12) Uani 1 1 d .
C6 C 0.5938(3) -0.0877(2) 0.0315(2) 0.0238(11) Uani 1 1 d .
C7 C 0.5834(4) -0.1351(2) 0.0130(3) 0.0397(15) Uani 1 1 d .
H7A H 0.5683 -0.1415 -0.0256 0.048 Uiso 1 1 calc R
C8 C 0.5951(4) -0.1729(3) 0.0507(3) 0.0491(18) Uani 1 1 d .
H8A H 0.5883 -0.2051 0.0382 0.059 Uiso 1 1 calc R
C9 C 0.6170(4) -0.1629(2) 0.1072(3) 0.0463(17) Uani 1 1 d .
H9A H 0.6258 -0.1882 0.1335 0.056 Uiso 1 1 calc R
C10 C 0.6259(4) -0.1138(2) 0.1249(3) 0.0456(17) Uani 1 1 d .
H10A H 0.6404 -0.1067 0.1633 0.055 Uiso 1 1 calc R
C11 C 0.8184(3) 0.1261(2) 0.4713(3) 0.0371(15) Uani 1 1 d .
H11A H 0.7658 0.1243 0.4607 0.045 Uiso 1 1 calc R
C12 C 0.8481(4) 0.1627(3) 0.5062(3) 0.0465(18) Uani 1 1 d .
H12A H 0.8167 0.1862 0.5184 0.056 Uiso 1 1 calc R
C13 C 0.9265(4) 0.1646(3) 0.5235(3) 0.0523(19) Uani 1 1 d .
H13A H 0.9486 0.1891 0.5480 0.063 Uiso 1 1 calc R
C14 C 0.9711(4) 0.1294(3) 0.5037(3) 0.0473(17) Uani 1 1 d .
H14A H 1.0236 0.1300 0.5150 0.057 Uiso 1 1 calc R
C15 C 0.9378(3) 0.0939(2) 0.4674(2) 0.0333(14) Uani 1 1 d .
C16 C 0.9788(3) 0.0534(2) 0.4442(3) 0.0356(14) Uani 1 1 d .
C17 C 1.0568(4) 0.0474(3) 0.4564(3) 0.057(2) Uani 1 1 d .
H17A H 1.0872 0.0694 0.4800 0.068 Uiso 1 1 calc R
C18 C 1.0888(4) 0.0081(3) 0.4329(4) 0.062(2) Uani 1 1 d .
H18A H 1.1413 0.0036 0.4399 0.074 Uiso 1 1 calc R
C19 C 1.0416(4) -0.0251(3) 0.3984(3) 0.058(2) Uani 1 1 d .
H19A H 1.0619 -0.0525 0.3833 0.070 Uiso 1 1 calc R
C20 C 0.9647(4) -0.0160(2) 0.3874(3) 0.0427(16) Uani 1 1 d .
H20A H 0.9331 -0.0370 0.3635 0.051 Uiso 1 1 calc R

loop_
_atom_site_aniso_label
_atom_site_aniso_U_11
_atom_site_aniso_U_22
_atom_site_aniso_U_33
_atom_site_aniso_U_23
_atom_site_aniso_U_13
_atom_site_aniso_U_12
Cu1 0.0440(4) 0.0183(4) 0.0171(3) -0.0043(3) 0.0000(3) 0.0036(3)
Cu2 0.0276(3) 0.0251(4) 0.0334(4) -0.0092(3) -0.0043(3) 0.0072(3)
Mo1 0.0177(2) 0.0224(3) 0.0199(2) -0.00072(19) 0.00443(16) -0.00189(17)
Mo2 0.0231(2) 0.0143(2) 0.0222(2) 0.00180(18) 0.00209(17) -0.00221(17)
Mo3 0.0206(2) 0.0151(2) 0.0147(2) -0.00161(17) 0.00060(16) 0.00169(16)
Mo4 0.0187(2) 0.0151(2) 0.0143(2) 0.00269(17) 0.00054(15) -0.00034(16)
Mo5 0.0229(2) 0.0136(2) 0.0223(2) 0.00230(18) 0.00136(17) 0.00133(17)
Mo6 0.01564(19) 0.0208(2) 0.0205(2) -0.00363(18) 0.00142(16) -0.00103(17)
Mo7 0.0195(2) 0.0163(2) 0.0142(2) 0.00100(17) 0.00222(16) -0.00118(16)
Mo8 0.0190(2) 0.0206(3) 0.0269(2) -0.00136(19) 0.00349(18) -0.00433(17)
Mo9 0.0181(2) 0.0197(3) 0.0220(2) -0.00265(18) 0.00276(16) 0.00354(17)
K1 0.0085(5) 0.0040(6) 0.0072(6) 0.000 0.0009(4) 0.000
P1 0.0153(5) 0.0133(7) 0.0166(6) -0.0010(5) 0.0021(5) -0.0012(5)
P2 0.0189(6) 0.0160(7) 0.0145(6) -0.0031(5) -0.0005(5) 0.0007(5)
P3 0.0203(6) 0.0170(7) 0.0151(6) -0.0023(5) 0.0014(5) -0.0005(5)
O1 0.0174(16) 0.0192(19) 0.0200(18) -0.0019(15) 0.0041(13) -0.0022(14)
O1W 0.055(3) 0.022(2) 0.082(4) -0.021(2) -0.020(3) 0.012(2)
O2 0.0218(17) 0.030(2) 0.027(2) -0.0029(17) 0.0064(15) -0.0044(15)
O2W 0.037(2) 0.042(3) 0.063(3) -0.008(2) -0.003(2) 0.009(2)
O3 0.0280(19) 0.042(3) 0.026(2) -0.0017(18) 0.0097(16) -0.0036(18)
O4 0.0182(16) 0.0186(19) 0.0183(18) 0.0016(14) -0.0021(13) 0.0006(13)
O5 0.0186(16) 0.024(2) 0.0186(18) -0.0025(15) 0.0025(13) 0.0015(14)
O6 0.0204(16) 0.0179(19) 0.0150(17) 0.0004(14) 0.0003(13) -0.0025(14)
O7 0.0212(17) 0.0143(19) 0.0212(18) 0.0019(14) 0.0015(14) 0.0027(13)
O8 0.0279(18) 0.016(2) 0.025(2) -0.0003(15) 0.0041(15) -0.0037(14)
O9 0.0212(17) 0.025(2) 0.027(2) 0.0021(16) 0.0056(15) -0.0041(15)
O10 0.0227(17) 0.018(2) 0.0246(19) 0.0018(15) 0.0031(14) -0.0030(14)
O11 0.040(2) 0.022(2) 0.034(2) 0.0029(18) 0.0056(18) -0.0048(17)
O12 0.0234(18) 0.022(2) 0.0218(19) -0.0006(15) -0.0008(15) -0.0018(14)
O13 0.017(2) 0.021(3) 0.025(3) 0.000 0.002(2) 0.000
O14 0.036(2) 0.019(2) 0.0176(18) -0.0047(15) 0.0021(15) 0.0016(16)
O15 0.0196(16) 0.019(2) 0.026(2) -0.0041(15) 0.0023(14) 0.0015(14)
O16 0.0215(16) 0.0156(19) 0.0166(17) 0.0000(14) 0.0043(13) -0.0007(13)
O17 0.0193(16) 0.025(2) 0.0138(17) -0.0021(15) -0.0017(13) 0.0000(14)
O18 0.0244(17) 0.0130(18) 0.0162(17) -0.0018(14) 0.0037(14) -0.0004(14)
O19 0.0182(16) 0.0186(19) 0.0160(17) -0.0005(14) -0.0018(13) -0.0029(14)
O20 0.0226(17) 0.0178(19) 0.0177(18) -0.0034(14) 0.0024(14) -0.0017(14)
O21 0.0192(17) 0.024(2) 0.0228(19) 0.0058(16) 0.0008(14) -0.0001(15)
O22 0.0263(18) 0.031(2) 0.0219(19) 0.0044(17) -0.0006(15) -0.0033(16)
O23 0.0235(17) 0.019(2) 0.0189(18) 0.0027(15) 0.0003(14) -0.0023(14)
O24 0.034(2) 0.025(2) 0.032(2) 0.0053(18) 0.0026(17) 0.0033(17)
O25 0.0232(18) 0.017(2) 0.033(2) 0.0059(16) 0.0046(15) 0.0027(15)
O26 0.0194(17) 0.025(2) 0.030(2) -0.0046(17) 0.0011(15) -0.0032(15)
O27 0.0218(18) 0.028(2) 0.033(2) -0.0017(18) -0.0014(16) 0.0024(16)
O28 0.0236(17) 0.0168(19) 0.0194(18) -0.0048(15) 0.0048(14) 0.0004(14)
O29 0.0209(17) 0.024(2) 0.0243(19) 0.0016(16) 0.0050(14) -0.0008(15)
O30 0.039(2) 0.030(2) 0.0194(19) 0.0039(16) 0.0054(16) -0.0025(17)
O31 0.0236(17) 0.0184(19) 0.0142(17) -0.0014(14) 0.0015(13) -0.0007(14)
O32 0.0244(18) 0.033(2) 0.027(2) -0.0025(18) -0.0014(15) 0.0095(16)
O33 0.031(2) 0.029(2) 0.035(2) -0.0028(18) 0.0108(17) 0.0077(17)
O34 0.0238(17) 0.021(2) 0.0233(19) 0.0010(15) -0.0002(14) 0.0046(15)
O35 0.026(2) 0.033(2) 0.045(3) 0.000(2) 0.0059(18) -0.0113(17)
O36 0.0322(19) 0.020(2) 0.025(2) -0.0046(16) 0.0079(16) 0.0006(16)
O37 0.037(2) 0.021(2) 0.028(2) 0.0016(17) 0.0027(16) 0.0076(16)
N1 0.032(2) 0.028(3) 0.023(2) 0.001(2) 0.0037(19) 0.004(2)
N2 0.045(3) 0.019(3) 0.023(2) -0.003(2) 0.000(2) 0.005(2)
N3 0.031(2) 0.029(3) 0.025(2) -0.006(2) -0.0029(19) 0.006(2)
N4 0.034(3) 0.028(3) 0.035(3) 0.004(2) -0.001(2) 0.010(2)
C1 0.050(4) 0.028(3) 0.025(3) 0.006(3) -0.001(3) 0.004(3)
C2 0.045(4) 0.045(4) 0.038(4) 0.016(3) 0.007(3) 0.007(3)
C3 0.035(3) 0.060(5) 0.016(3) 0.000(3) 0.004(2) 0.006(3)
C4 0.040(3) 0.041(4) 0.020(3) -0.003(3) 0.005(2) -0.001(3)
C5 0.027(3) 0.025(3) 0.023(3) -0.006(2) 0.007(2) 0.004(2)
C6 0.029(3) 0.026(3) 0.016(3) -0.010(2) 0.000(2) 0.005(2)
C7 0.055(4) 0.035(4) 0.028(3) -0.007(3) 0.007(3) 0.004(3)
C8 0.071(5) 0.029(4) 0.043(4) -0.016(3) 0.000(3) -0.008(3)
C9 0.070(5) 0.020(3) 0.044(4) 0.004(3) -0.004(3) -0.002(3)
C10 0.076(5) 0.024(3) 0.030(3) -0.001(3) -0.012(3) -0.006(3)
C11 0.038(3) 0.041(4) 0.029(3) -0.009(3) -0.004(3) 0.012(3)
C12 0.049(4) 0.044(4) 0.042(4) -0.020(3) -0.005(3) 0.013(3)
C13 0.059(4) 0.049(5) 0.042(4) -0.022(3) -0.011(3) -0.011(4)
C14 0.038(3) 0.053(5) 0.046(4) -0.008(3) -0.005(3) -0.004(3)
C15 0.032(3) 0.039(4) 0.026(3) 0.002(3) -0.003(2) -0.002(3)
C16 0.031(3) 0.043(4) 0.031(3) 0.004(3) 0.001(2) 0.006(3)
C17 0.031(3) 0.076(6) 0.061(5) -0.015(4) 0.003(3) 0.002(4)
C18 0.033(4) 0.078(6) 0.074(6) -0.008(5) 0.009(4) 0.016(4)
C19 0.063(5) 0.050(5) 0.065(5) -0.002(4) 0.022(4) 0.027(4)
C20 0.045(4) 0.031(4) 0.051(4) -0.003(3) 0.005(3) 0.014(3)

loop_
_atom_type_symbol
_atom_type_description
_atom_type_scat_dispersion_real
_atom_type_scat_dispersion_imag
_atom_type_scat_source
C C 0.0033 0.0016 'International Tables Vol C Tables 4.2.6.8 and 6.1.1.4'
H H 0.0000 0.0000 'International Tables Vol C Tables 4.2.6.8 and 6.1.1.4'
N N 0.0061 0.0033 'International Tables Vol C Tables 4.2.6.8 and 6.1.1.4'
O O 0.0106 0.0060 'International Tables Vol C Tables 4.2.6.8 and 6.1.1.4'
P P 0.1023 0.0942 'International Tables Vol C Tables 4.2.6.8 and 6.1.1.4'
Cu Cu 0.3201 1.2651 'International Tables Vol C Tables 4.2.6.8 and 6.1.1.4'
Mo Mo -1.6832 0.6857 'International Tables Vol C Tables 4.2.6.8 and 6.1.1.4'
K K 0.2009 0.2494 'International Tables Vol C Tables 4.2.6.8 and 6.1.1.4'

loop_
_geom_angle_atom_site_label_1
_geom_angle_atom_site_label_2
_geom_angle_atom_site_label_3
_geom_angle
_geom_angle_site_symmetry_1
_geom_angle_site_symmetry_3
O36 Cu1 N2 172.81(18) . .
O36 Cu1 N1 91.87(18) . .
N2 Cu1 N1 81.65(19) . .
O36 Cu1 O14 93.42(15) . .
N2 Cu1 O14 93.76(17) . .
N1 Cu1 O14 151.30(17) . .
O36 Cu1 O2W 90.00(16) . .
N2 Cu1 O2W 89.47(18) . .
N1 Cu1 O2W 111.31(18) . .
O14 Cu1 O2W 96.89(17) . .
O34 Cu2 N4 176.99(19) . .
O34 Cu2 N3 96.56(17) . .
N4 Cu2 N3 81.6(2) . .
O34 Cu2 O1W 87.33(17) . .
N4 Cu2 O1W 95.0(2) . .
N3 Cu2 O1W 165.6(2) . .
O3 Mo1 O29 104.33(17) . .
O3 Mo1 O2 102.11(17) . .
O29 Mo1 O2 100.14(16) . .
O3 Mo1 O5 97.81(16) . .
O29 Mo1 O5 151.74(14) . .
O2 Mo1 O5 92.01(15) . .
O3 Mo1 O4 97.71(16) . .
O29 Mo1 O4 86.39(14) . .
O2 Mo1 O4 156.79(15) . .
O5 Mo1 O4 73.29(13) . .
O3 Mo1 O1 170.62(15) . .
O29 Mo1 O1 85.02(14) . .
O2 Mo1 O1 76.57(14) . .
O5 Mo1 O1 73.05(12) . .
O4 Mo1 O1 81.90(12) . .
O11 Mo2 O12 100.15(17) . .
O11 Mo2 O10 100.99(17) . .
O12 Mo2 O10 92.18(15) . .
O11 Mo2 O8 100.90(17) . .
O12 Mo2 O8 92.03(15) . .
O10 Mo2 O8 156.60(15) . .
O11 Mo2 O9 92.09(17) . .
O12 Mo2 O9 167.65(15) . .
O10 Mo2 O9 87.12(14) . .
O8 Mo2 O9 83.90(14) . .
O11 Mo2 O7 169.12(16) . .
O12 Mo2 O7 88.55(13) . .
O10 Mo2 O7 85.07(14) . .
O8 Mo2 O7 72.03(13) . .
O9 Mo2 O7 79.10(13) . .
O37 Mo3 O14 102.59(18) . .
O37 Mo3 O13 99.20(17) . .
O14 Mo3 O13 100.64(15) . .
O37 Mo3 O15 94.76(17) . .
O14 Mo3 O15 92.85(16) . .
O13 Mo3 O15 157.93(18) . .
O37 Mo3 O17 94.81(16) . .
O14 Mo3 O17 162.14(15) . .
O13 Mo3 O17 80.28(14) . .
O15 Mo3 O17 81.58(13) . .
O37 Mo3 O16 169.12(15) . .
O14 Mo3 O16 88.15(14) . .
O13 Mo3 O16 80.32(14) . .
O15 Mo3 O16 82.76(13) . .
O17 Mo3 O16 74.36(13) . .
O37 Mo3 K1 129.37(13) . .
O14 Mo3 K1 122.85(12) . .
O13 Mo3 K1 54.64(15) . .
O15 Mo3 K1 103.33(10) . .
O17 Mo3 K1 43.72(8) . .
O16 Mo3 K1 42.09(8) . .
O22 Mo4 O19 98.41(16) . .
O22 Mo4 O23 101.72(16) . .
O19 Mo4 O23 93.43(14) . .
O22 Mo4 O21 93.38(16) . .
O19 Mo4 O21 167.67(14) . .
O23 Mo4 O21 87.67(14) . .
O22 Mo4 O18 96.78(16) . 2_655
O19 Mo4 O18 91.07(14) . 2_655
O23 Mo4 O18 160.10(14) . 2_655
O21 Mo4 O18 83.93(14) . 2_655
O22 Mo4 O20 172.41(15) . 2_655
O19 Mo4 O20 84.92(13) . 2_655
O23 Mo4 O20 84.82(13) . 2_655
O21 Mo4 O20 82.94(13) . 2_655
O18 Mo4 O20 76.28(12) 2_655 2_655
O24 Mo5 O12 100.21(17) . .
O24 Mo5 O23 103.34(17) . .
O12 Mo5 O23 91.12(15) . .
O24 Mo5 O8 100.03(17) . 2_655
O12 Mo5 O8 91.85(15) . 2_655
O23 Mo5 O8 155.51(15) . 2_655
O24 Mo5 O25 93.23(16) . .
O12 Mo5 O25 166.31(15) . .
O23 Mo5 O25 88.27(14) . .
O8 Mo5 O25 83.20(15) 2_655 .
O24 Mo5 O7 168.48(16) . 2_655
O12 Mo5 O7 87.95(13) . 2_655
O23 Mo5 O7 84.46(13) . 2_655
O8 Mo5 O7 71.37(13) 2_655 2_655
O25 Mo5 O7 78.38(13) . 2_655
O27 Mo6 O21 104.34(17) . 2_655
O27 Mo6 O26 102.38(17) . .
O21 Mo6 O26 100.73(16) 2_655 .
O27 Mo6 O5 98.07(16) . .
O21 Mo6 O5 151.33(14) 2_655 .
O26 Mo6 O5 91.55(15) . .
O27 Mo6 O28 98.64(16) . .
O21 Mo6 O28 86.01(14) 2_655 .
O26 Mo6 O28 155.48(14) . .
O5 Mo6 O28 73.00(13) . .
O27 Mo6 O1 170.87(15) . .
O21 Mo6 O1 84.77(13) 2_655 .
O26 Mo6 O1 76.10(13) . .
O5 Mo6 O1 73.08(12) . .
O28 Mo6 O1 81.14(12) . .
O30 Mo7 O19 99.04(16) . .
O30 Mo7 O10 100.91(17) . .
O19 Mo7 O10 92.67(15) . .
O30 Mo7 O29 93.23(16) . .
O19 Mo7 O29 167.40(14) . .
O10 Mo7 O29 87.77(14) . .
O30 Mo7 O31 95.92(16) . .
O19 Mo7 O31 93.25(14) . .
O10 Mo7 O31 161.05(14) . .
O29 Mo7 O31 82.60(14) . .
O30 Mo7 O6 173.25(16) . .
O19 Mo7 O6 84.44(13) . .
O10 Mo7 O6 84.64(14) . .
O29 Mo7 O6 83.06(13) . .
O31 Mo7 O6 78.04(12) . .
O35 Mo8 O9 105.05(18) . .
O35 Mo8 O25 104.37(18) . 2_655
O9 Mo8 O25 97.01(16) . 2_655
O35 Mo8 O26 96.26(17) . .
O9 Mo8 O26 155.22(15) . .
O25 Mo8 O26 89.68(15) 2_655 .
O35 Mo8 O2 96.87(17) . .
O9 Mo8 O2 89.27(15) . .
O25 Mo8 O2 155.36(15) 2_655 .
O26 Mo8 O2 75.55(14) . .
O35 Mo8 O1 163.91(16) . .
O9 Mo8 O1 85.89(14) . .
O25 Mo8 O1 85.56(14) 2_655 .
O26 Mo8 O1 70.81(12) . .
O2 Mo8 O1 71.09(12) . .
O33 Mo9 O32 103.70(18) . .
O33 Mo9 O15 103.65(17) . .
O32 Mo9 O15 102.71(17) . .
O33 Mo9 O5 98.08(17) . .
O32 Mo9 O5 98.76(16) . .
O15 Mo9 O5 144.63(14) . .
O33 Mo9 O28 166.11(16) . .
O32 Mo9 O28 85.74(15) . .
O15 Mo9 O28 83.77(13) . .
O5 Mo9 O28 70.08(13) . .
O33 Mo9 O4 88.50(15) . .
O32 Mo9 O4 164.64(15) . .
O15 Mo9 O4 83.00(13) . .
O5 Mo9 O4 69.90(12) . .
O28 Mo9 O4 80.69(12) . .
O16 K1 O16 116.17(16) . 2_655
O16 K1 O17 81.37(11) . 2_655
O16 K1 O17 64.63(11) 2_655 2_655
O16 K1 O17 64.63(11) . .
O16 K1 O17 81.37(11) 2_655 .
O17 K1 O17 113.67(16) 2_655 .
O16 K1 O20 102.28(10) . .
O16 K1 O20 118.96(11) 2_655 .
O17 K1 O20 171.90(11) 2_655 .
O17 K1 O20 74.40(11) . .
O16 K1 O20 118.96(11) . 2_655
O16 K1 O20 102.28(10) 2_655 2_655
O17 K1 O20 74.40(11) 2_655 2_655
O17 K1 O20 171.90(12) . 2_655
O20 K1 O20 97.53(15) . 2_655
O16 K1 O6 171.22(12) . 2_655
O16 K1 O6 72.59(10) 2_655 2_655
O17 K1 O6 102.92(10) 2_655 2_655
O17 K1 O6 119.31(10) . 2_655
O20 K1 O6 72.50(11) . 2_655
O20 K1 O6 56.05(11) 2_655 2_655
O16 K1 O6 72.59(10) . .
O16 K1 O6 171.22(11) 2_655 .
O17 K1 O6 119.31(10) 2_655 .
O17 K1 O6 102.92(10) . .
O20 K1 O6 56.05(11) . .
O20 K1 O6 72.50(11) 2_655 .
O6 K1 O6 98.66(15) 2_655 .
O16 K1 O13 58.08(8) . .
O16 K1 O13 58.08(8) 2_655 .
O17 K1 O13 56.83(8) 2_655 .
O17 K1 O13 56.83(8) . .
O20 K1 O13 131.23(8) . .
O20 K1 O13 131.23(8) 2_655 .
O6 K1 O13 130.67(8) 2_655 .
O6 K1 O13 130.67(8) . .
O16 K1 P1 88.47(8) . .
O16 K1 P1 146.11(8) 2_655 .
O17 K1 P1 146.60(8) 2_655 .
O17 K1 P1 89.81(8) . .
O20 K1 P1 28.04(8) . .
O20 K1 P1 83.16(8) 2_655 .
O6 K1 P1 83.79(8) 2_655 .
O6 K1 P1 28.08(7) . .
O13 K1 P1 139.45(3) . .
O16 K1 P1 146.11(8) . 2_655
O16 K1 P1 88.47(8) 2_655 2_655
O17 K1 P1 89.81(8) 2_655 2_655
O17 K1 P1 146.60(8) . 2_655
O20 K1 P1 83.16(8) . 2_655
O20 K1 P1 28.04(8) 2_655 2_655
O6 K1 P1 28.08(7) 2_655 2_655
O6 K1 P1 83.79(8) . 2_655
O13 K1 P1 139.45(3) . 2_655
P1 K1 P1 81.09(5) . 2_655
O16 K1 Mo3 83.79(8) . 2_655
O16 K1 Mo3 37.32(8) 2_655 2_655
O17 K1 Mo3 36.73(8) 2_655 2_655
O17 K1 Mo3 82.34(8) . 2_655
O20 K1 Mo3 150.16(8) . 2_655
O20 K1 Mo3 105.00(7) 2_655 2_655
O6 K1 Mo3 104.27(7) 2_655 2_655
O6 K1 Mo3 150.13(7) . 2_655
O13 K1 Mo3 31.315(12) . 2_655
P1 K1 Mo3 170.77(3) . 2_655
P1 K1 Mo3 108.14(2) 2_655 2_655
O6 P1 O20 106.53(19) . .
O6 P1 O7 111.68(19) . .
O20 P1 O7 110.83(19) . .
O6 P1 O1 110.35(19) . .
O20 P1 O1 110.04(19) . .
O7 P1 O1 107.43(19) . .
O6 P1 K1 53.97(13) . .
O20 P1 K1 52.75(13) . .
O7 P1 K1 123.50(13) . .
O1 P1 K1 129.05(14) . .
O34 P2 O17 111.1(2) . .
O34 P2 O18 109.0(2) . .
O17 P2 O18 109.41(19) . .
O34 P2 O28 109.42(19) . .
O17 P2 O28 107.66(19) . .
O18 P2 O28 110.20(19) . .
O34 P2 K1 144.20(15) . .
O17 P2 K1 34.07(14) . .
O18 P2 K1 85.60(13) . .
O28 P2 K1 94.72(13) . .
O36 P3 O31 108.5(2) . .
O36 P3 O16 112.1(2) . .
O31 P3 O16 110.73(19) . .
O36 P3 O4 107.04(19) . .
O31 P3 O4 110.58(19) . .
O16 P3 O4 107.79(19) . .
O36 P3 K1 142.51(15) . .
O31 P3 K1 89.62(13) . .
O16 P3 K1 30.93(13) . .
O4 P3 K1 96.02(13) . .
P1 O1 Mo6 127.05(19) . .
P1 O1 Mo1 126.38(18) . .
Mo6 O1 Mo1 93.44(11) . .
P1 O1 Mo8 120.22(18) . .
Mo6 O1 Mo8 89.55(11) . .
Mo1 O1 Mo8 89.17(11) . .
Mo1 O2 Mo8 122.03(18) . .
P3 O4 Mo1 135.4(2) . .
P3 O4 Mo9 122.99(19) . .
Mo1 O4 Mo9 98.72(12) . .
Mo9 O5 Mo1 111.12(15) . .
Mo9 O5 Mo6 110.31(16) . .
Mo1 O5 Mo6 116.09(16) . .
P1 O6 Mo7 129.21(19) . .
P1 O6 K1 97.95(16) . .
Mo7 O6 K1 132.53(14) . .
P1 O7 Mo2 128.02(19) . .
P1 O7 Mo5 128.66(18) . 2_655
Mo2 O7 Mo5 94.91(13) . 2_655
Mo2 O8 Mo5 121.67(18) . 2_655
Mo8 O9 Mo2 138.9(2) . .
Mo7 O10 Mo2 159.1(2) . .
Mo5 O12 Mo2 170.0(2) . .
Mo3 O13 Mo3 171.9(3) . 2_655
Mo3 O13 K1 94.05(15) . .
Mo3 O13 K1 94.05(15) 2_655 .
Mo3 O14 Cu1 138.4(2) . .
Mo9 O15 Mo3 158.1(2) . .
P3 O16 Mo3 122.38(18) . .
P3 O16 K1 130.50(19) . .
Mo3 O16 K1 100.59(12) . .
P2 O17 Mo3 126.66(19) . .
P2 O17 K1 126.3(2) . .
Mo3 O17 K1 99.54(12) . .
P2 O18 Mo4 135.8(2) . 2_655
Mo7 O19 Mo4 168.9(2) . .
P1 O20 Mo4 128.52(19) . 2_655
P1 O20 K1 99.21(16) . .
Mo4 O20 K1 132.03(15) 2_655 .
Mo6 O21 Mo4 148.81(19) 2_655 .
Mo5 O23 Mo4 159.5(2) . .
Mo8 O25 Mo5 141.2(2) 2_655 .
Mo6 O26 Mo8 122.41(17) . .
P2 O28 Mo6 135.5(2) . .
P2 O28 Mo9 121.44(18) . .
Mo6 O28 Mo9 98.80(13) . .
Mo1 O29 Mo7 147.8(2) . .
P3 O31 Mo7 134.4(2) . .
P2 O34 Cu2 136.2(2) . .
P3 O36 Cu1 138.3(2) . .
C1 N1 C5 120.0(5) . .
C1 N1 Cu1 126.0(4) . .
C5 N1 Cu1 113.9(4) . .
C10 N2 C6 119.8(5) . .
C10 N2 Cu1 125.3(4) . .
C6 N2 Cu1 114.7(4) . .
C11 N3 C15 118.9(5) . .
C11 N3 Cu2 126.5(4) . .
C15 N3 Cu2 114.3(4) . .
C20 N4 C16 119.4(5) . .
C20 N4 Cu2 125.5(4) . .
C16 N4 Cu2 115.0(4) . .
N1 C1 C2 121.1(6) . .
C3 C2 C1 119.6(6) . .
C4 C3 C2 119.6(5) . .
C3 C4 C5 118.9(6) . .
N1 C5 C4 120.7(5) . .
N1 C5 C6 114.4(4) . .
C4 C5 C6 124.9(5) . .
N2 C6 C7 120.7(5) . .
N2 C6 C5 115.3(5) . .
C7 C6 C5 124.0(5) . .
C8 C7 C6 120.3(6) . .
C7 C8 C9 119.2(6) . .
C8 C9 C10 119.0(6) . .
N2 C10 C9 120.9(6) . .
N3 C11 C12 123.1(6) . .
C11 C12 C13 118.5(6) . .
C14 C13 C12 118.8(6) . .
C15 C14 C13 119.9(6) . .
N3 C15 C14 120.7(6) . .
N3 C15 C16 113.9(5) . .
C14 C15 C16 125.3(6) . .
N4 C16 C17 121.9(6) . .
N4 C16 C15 114.5(5) . .
C17 C16 C15 123.6(6) . .
C18 C17 C16 118.6(7) . .
C17 C18 C19 119.6(7) . .
C20 C19 C18 118.1(7) . .
N4 C20 C19 122.4(7) . .

loop_
_geom_bond_atom_site_label_1
_geom_bond_atom_site_label_2
_geom_bond_distance
_geom_bond_site_symmetry_2
Cu1 O36 1.900(4) .
Cu1 N2 1.969(5) .
Cu1 N1 2.015(5) .
Cu1 O14 2.039(4) .
Cu1 O2W 2.226(4) .
Cu2 O34 1.906(3) .
Cu2 N4 1.977(5) .
Cu2 N3 1.995(5) .
Cu2 O1W 2.007(4) .
Mo1 O3 1.684(4) .
Mo1 O29 1.790(3) .
Mo1 O2 1.796(4) .
Mo1 O5 2.061(3) .
Mo1 O4 2.127(3) .
Mo1 O1 2.406(3) .
Mo2 O11 1.675(4) .
Mo2 O12 1.876(3) .
Mo2 O10 1.889(4) .
Mo2 O8 1.935(3) .
Mo2 O9 2.105(3) .
Mo2 O7 2.291(3) .
Mo3 O37 1.692(4) .
Mo3 O14 1.747(3) .
Mo3 O13 1.8942(6) .
Mo3 O15 1.951(3) .
Mo3 O17 2.205(3) .
Mo3 O16 2.242(3) .
Mo3 K1 3.6355(12) .
Mo4 O22 1.682(4) .
Mo4 O19 1.871(3) .
Mo4 O23 1.883(3) .
Mo4 O21 2.026(3) .
Mo4 O18 2.045(3) 2_655
Mo4 O20 2.242(3) 2_655
Mo5 O24 1.678(4) .
Mo5 O12 1.875(3) .
Mo5 O23 1.879(3) .
Mo5 O8 1.948(4) 2_655
Mo5 O25 2.076(3) .
Mo5 O7 2.311(3) 2_655
Mo6 O27 1.692(3) .
Mo6 O21 1.769(3) 2_655
Mo6 O26 1.805(4) .
Mo6 O5 2.065(3) .
Mo6 O28 2.126(3) .
Mo6 O1 2.402(3) .
Mo7 O30 1.692(4) .
Mo7 O19 1.856(3) .
Mo7 O10 1.878(4) .
Mo7 O29 2.032(3) .
Mo7 O31 2.046(3) .
Mo7 O6 2.218(3) .
Mo8 O35 1.691(4) .
Mo8 O9 1.789(4) .
Mo8 O25 1.789(4) 2_655
Mo8 O26 2.083(4) .
Mo8 O2 2.089(4) .
Mo8 O1 2.439(3) .
Mo9 O33 1.700(4) .
Mo9 O32 1.716(4) .
Mo9 O15 1.847(3) .
Mo9 O5 2.029(3) .
Mo9 O28 2.297(3) .
Mo9 O4 2.316(3) .
K1 O16 2.479(3) .
K1 O16 2.479(3) 2_655
K1 O17 2.548(3) 2_655
K1 O17 2.548(3) .
K1 O20 2.590(3) .
K1 O20 2.590(3) 2_655
K1 O6 2.622(3) 2_655
K1 O6 2.622(3) .
K1 O13 2.972(5) .
K1 P1 3.2115(16) .
K1 P1 3.2115(15) 2_655
K1 Mo3 3.6355(12) 2_655
P1 O6 1.526(3) .
P1 O20 1.529(4) .
P1 O7 1.538(4) .
P1 O1 1.574(3) .
P2 O34 1.513(4) .
P2 O17 1.526(3) .
P2 O18 1.531(3) .
P2 O28 1.585(4) .
P3 O36 1.513(4) .
P3 O31 1.528(3) .
P3 O16 1.536(3) .
P3 O4 1.576(3) .
O7 Mo5 2.311(3) 2_655
O8 Mo5 1.948(4) 2_655
O13 Mo3 1.8942(6) 2_655
O18 Mo4 2.045(3) 2_655
O20 Mo4 2.242(3) 2_655
O21 Mo6 1.769(3) 2_655
O25 Mo8 1.789(4) 2_655
N1 C1 1.332(7) .
N1 C5 1.352(7) .
N2 C10 1.321(7) .
N2 C6 1.357(7) .
N3 C11 1.340(7) .
N3 C15 1.355(7) .
N4 C20 1.338(8) .
N4 C16 1.348(8) .
C1 C2 1.375(8) .
C2 C3 1.375(9) .
C3 C4 1.367(9) .
C4 C5 1.391(7) .
C5 C6 1.466(8) .
C6 C7 1.369(8) .
C7 C8 1.363(9) .
C8 C9 1.365(9) .
C9 C10 1.408(9) .
C11 C12 1.351(8) .
C12 C13 1.391(9) .
C13 C14 1.382(10) .
C14 C15 1.365(9) .
C15 C16 1.486(9) .
C16 C17 1.381(8) .
C17 C18 1.381(10) .
C18 C19 1.403(11) .
C19 C20 1.376(9) .

loop_
_platon_squeeze_void_nr
_platon_squeeze_void_average_x
_platon_squeeze_void_average_y
_platon_squeeze_void_average_z
_platon_squeeze_void_volume
_platon_squeeze_void_count_electrons
_platon_squeeze_void_content
1 -0.015 0.250 0.235 882 285 ' '
2 -0.015 -0.250 0.735 882 285 ' '
3 0.000 0.070 0.750 10 3 ' '
4 0.000 0.929 0.250 9 2 ' '
5 0.500 0.429 0.250 9 2 ' '
6 0.500 0.570 0.750 10 3 ' '
